data_7152305
loop_
_publ_author_name
'Naud, S\'ebastien'
'Macnaughton, Sarah J.'
'Dyson, Bryony S.'
'Woollaston, Daniel J.'
'Dallimore, Jonathan W. P.'
'Robertson, Jeremy'

_publ_section_title
;
 Conformational preferences of oxy-substituents in
 butenolide-tetrahydropyran spiroacetals and butenolide-piperidine
 spiro-N,O-acetals.
;
_journal_issue 17
_journal_name_full 'Organic &amp; biomolecular chemistry'
_journal_page_first 3506
_journal_page_last 3518
_journal_paper_doi 10.1039/c2ob06849d
_journal_volume 10
_journal_year 2012
_chemical_formula_moiety 'C8 H10 O4'
_chemical_formula_sum 'C8 H10 O4'
_chemical_formula_weight 170.16
_space_group_IT_number 14
_symmetry_cell_setting monoclinic
_symmetry_space_group_name_Hall '-P 2yn'
_symmetry_space_group_name_H-M 'P 1 21/n 1'
_atom_sites_solution_hydrogens geom
_atom_sites_solution_primary direct
_cell_angle_alpha 90
_cell_angle_beta 94.8761(15)
_cell_angle_gamma 90
_cell_formula_units_Z 4
_cell_length_a 7.5000(3)
_cell_length_b 6.0089(2)
_cell_length_c 17.9334(7)
_cell_measurement_reflns_used 1898
_cell_measurement_temperature 150
_cell_measurement_theta_max 27
_cell_measurement_theta_min 5
_cell_volume 805.28(5)
_computing_cell_refinement 'DENZO/SCALEPACK (Otwinowski & Minor, 1997)'
_computing_data_collection 'COLLECT (Nonius, 1997-2001).'
_computing_data_reduction 'DENZO/SCALEPACK (Otwinowski & Minor, 1997)'
_computing_molecular_graphics 'CAMERON (Watkin et al., 1996)'
_computing_publication_material 'CRYSTALS (Betteridge et al., 2003)'
_computing_structure_refinement 'CRYSTALS (Betteridge et al., 2003)'
_computing_structure_solution 'SIR92 (Altomare et al., 1994)'
_diffrn_ambient_temperature 150
_diffrn_measured_fraction_theta_full 0.991
_diffrn_measured_fraction_theta_max 0.985
_diffrn_measurement_device_type 'Nonius KappaCCD'
_diffrn_measurement_method \w
_diffrn_radiation_monochromator graphite
_diffrn_radiation_type 'Mo K\a'
_diffrn_radiation_wavelength 0.71073
_diffrn_reflns_av_R_equivalents 0.023
_diffrn_reflns_limit_h_max 9
_diffrn_reflns_limit_h_min -9
_diffrn_reflns_limit_k_max 7
_diffrn_reflns_limit_k_min -7
_diffrn_reflns_limit_l_max 23
_diffrn_reflns_limit_l_min -23
_diffrn_reflns_number 3347
_diffrn_reflns_theta_full 26.398
_diffrn_reflns_theta_max 27.498
_diffrn_reflns_theta_min 5.458
_diffrn_standards_number 0
_exptl_absorpt_coefficient_mu 0.113
_exptl_absorpt_correction_T_max 0.99
_exptl_absorpt_correction_T_min 0.99
_exptl_absorpt_correction_type multi-scan
_exptl_absorpt_process_details 'DENZO/SCALEPACK (Otwinowski & Minor, 1997)'
_exptl_crystal_colour colourless
_exptl_crystal_density_diffrn 1.403
_exptl_crystal_density_method 'not measured'
_exptl_crystal_description block
_exptl_crystal_F_000 360
_exptl_crystal_size_max 0.10
_exptl_crystal_size_mid 0.10
_exptl_crystal_size_min 0.10
_refine_diff_density_max 0.34
_refine_diff_density_min -0.27
_refine_ls_extinction_method None
_refine_ls_goodness_of_fit_ref 1.2426
_refine_ls_hydrogen_treatment constr
_refine_ls_matrix_type full
_refine_ls_number_parameters 109
_refine_ls_number_reflns 1822
_refine_ls_number_restraints 0
_refine_ls_R_factor_all 0.0610
_refine_ls_R_factor_gt 0.0484
_refine_ls_shift/su_max 0.000341
_refine_ls_structure_factor_coef Fsqd
_refine_ls_weighting_details
;
Method= Modified Sheldrick
w=1/[\s^2^(F^2^) + ( 0.10P)^2^ + 0.00P]
,where P=(max(Fo^2^,0) + 2Fc^2^)/3
;
_refine_ls_weighting_scheme calc
_refine_ls_wR_factor_all 0.1670
_refine_ls_wR_factor_gt 0.1581
_refine_ls_wR_factor_ref 0.1670
_reflns_limit_h_max 9
_reflns_limit_h_min -9
_reflns_limit_k_max 7
_reflns_limit_k_min 0
_reflns_limit_l_max 23
_reflns_limit_l_min 0
_reflns_number_gt 1492
_reflns_number_total 1822
_reflns_threshold_expression I>2.0\s(I)
_oxford_diffrn_Wilson_B_factor 2.48
_oxford_diffrn_Wilson_scale 0.44
_oxford_refine_ls_r_factor_ref 0.0610
_oxford_refine_ls_scale 1.52(2)
_oxford_reflns_number_all 1822
_oxford_reflns_threshold_expression_ref I>-3.0\s(I)
_cod_data_source_file c2ob06849d.txt
_cod_data_source_block EqOH
_cod_depositor_comments
;
The following automatic conversions were performed:

'_symmetry_cell_setting' value 'Monoclinic' changed to 'monoclinic'
according to /home/saulius/struct/CIF-dictionaries/cif_core.dic
dictionary named 'cif_core.dic' version 2.4.1 from 2010-06-29.

Automatic conversion script
Id: cif_fix_values 1715 2011-07-08 13:25:40Z adriana 
;
_cod_original_sg_symbol_H-M 'P 1 21/n 1 '
_cod_database_code 7152305

loop_
_symmetry_equiv_pos_as_xyz
x,y,z
-x,-y,-z
-x+1/2,y+1/2,-z+1/2
x+1/2,-y+1/2,z+1/2

loop_
_atom_site_label
_atom_site_type_symbol
_atom_site_fract_x
_atom_site_fract_y
_atom_site_fract_z
_atom_site_U_iso_or_equiv
_atom_site_occupancy
_atom_site_adp_type
_atom_site_refinement_flags_posn
O121 O 0.46688(15) 0.13549(18) 0.68804(6) 0.0275 1.0000 Uani .
O2 O 0.63591(16) -0.0996(2) 0.76025(7) 0.0373 1.0000 Uani .
O3 O 0.32095(15) 0.1517(2) 0.56770(6) 0.0307 1.0000 Uani .
O4 O -0.02542(16) 0.5636(2) 0.60381(7) 0.0381 1.0000 Uani .
C5 C 0.4694(2) 0.2294(3) 0.61263(8) 0.0254 1.0000 Uani .
C6 C 0.7119(2) -0.0084(3) 0.63495(9) 0.0301 1.0000 Uani .
C7 C 0.6092(2) -0.0019(3) 0.70153(9) 0.0285 1.0000 Uani .
C8 C 0.1505(2) 0.2357(3) 0.58707(10) 0.0320 1.0000 Uani .
C9 C 0.6321(2) 0.1252(3) 0.58392(9) 0.0302 1.0000 Uani .
C10 C 0.2974(2) 0.5730(3) 0.64146(9) 0.0325 1.0000 Uani .
C11 C 0.1462(2) 0.4872(3) 0.58713(9) 0.0307 1.0000 Uani .
C12 C 0.4759(2) 0.4812(3) 0.61986(9) 0.0297 1.0000 Uani .
H61 H 0.8146 -0.0952 0.6317 0.0347 1.0000 Uiso R
H81 H 0.1280 0.1825 0.6354 0.0370 1.0000 Uiso R
H82 H 0.0606 0.1783 0.5509 0.0385 1.0000 Uiso R
H91 H 0.6708 0.1616 0.5341 0.0351 1.0000 Uiso R
H101 H 0.2819 0.5163 0.6903 0.0370 1.0000 Uiso R
H102 H 0.2916 0.7371 0.6411 0.0391 1.0000 Uiso R
H111 H 0.1580 0.5344 0.5331 0.0356 1.0000 Uiso R
H121 H 0.5772 0.5231 0.6561 0.0355 1.0000 Uiso R
H122 H 0.5015 0.5422 0.5725 0.0339 1.0000 Uiso R
H9 H -0.0387 0.5214 0.6499 0.0547 1.0000 Uiso R

loop_
_atom_site_aniso_label
_atom_site_aniso_U_11
_atom_site_aniso_U_22
_atom_site_aniso_U_33
_atom_site_aniso_U_23
_atom_site_aniso_U_13
_atom_site_aniso_U_12
O121 0.0276(6) 0.0257(6) 0.0295(6) 0.0023(4) 0.0043(4) 0.0039(4)
O2 0.0385(7) 0.0347(7) 0.0382(7) 0.0089(5) 0.0009(5) 0.0052(5)
O3 0.0271(7) 0.0295(7) 0.0351(7) -0.0071(5) -0.0003(5) 0.0023(5)
O4 0.0304(7) 0.0413(8) 0.0426(7) 0.0035(6) 0.0029(5) 0.0130(6)
C5 0.0261(8) 0.0251(8) 0.0249(8) 0.0000(6) 0.0019(6) 0.0015(6)
C6 0.0240(8) 0.0266(9) 0.0398(9) -0.0042(6) 0.0033(6) 0.0022(6)
C7 0.0248(8) 0.0231(8) 0.0369(9) -0.0019(6) -0.0009(6) -0.0001(6)
C8 0.0250(8) 0.0313(9) 0.0390(9) -0.0052(7) -0.0013(6) 0.0004(7)
C9 0.0291(9) 0.0278(9) 0.0344(9) -0.0037(6) 0.0062(6) 0.0003(7)
C10 0.0339(9) 0.0228(8) 0.0403(10) -0.0019(7) 0.0002(7) 0.0034(7)
C11 0.0269(8) 0.0311(9) 0.0339(9) 0.0037(6) 0.0019(6) 0.0071(7)
C12 0.0298(8) 0.0228(8) 0.0362(8) 0.0012(6) 0.0008(6) 0.0006(7)

loop_
_atom_type_symbol
_atom_type_scat_dispersion_real
_atom_type_scat_dispersion_imag
_atom_type_scat_Cromer_Mann_a1
_atom_type_scat_Cromer_Mann_b1
_atom_type_scat_Cromer_Mann_a2
_atom_type_scat_Cromer_Mann_b2
_atom_type_scat_Cromer_Mann_a3
_atom_type_scat_Cromer_Mann_b3
_atom_type_scat_Cromer_Mann_a4
_atom_type_scat_Cromer_Mann_b4
_atom_type_scat_Cromer_Mann_c
_atom_type_scat_source
C 0.0033 0.0016 2.3100 20.8439 1.0200 10.2075 1.5886 0.5687 0.8650 51.6512 0.2156 'International Tables Vol C 4.2.6.8 and 6.1.1.4'
H 0.0000 0.0000 0.4930 10.5109 0.3229 26.1257 0.1402 3.1424 0.0408 57.7998 0.0030 'International Tables Vol C 4.2.6.8 and 6.1.1.4'
O 0.0106 0.0060 3.0485 13.2771 2.2868 5.7011 1.5463 0.3239 0.8670 32.9089 0.2508 'International Tables Vol C 4.2.6.8 and 6.1.1.4'

loop_
_geom_angle_atom_site_label_1
_geom_angle_atom_site_label_2
_geom_angle_atom_site_label_3
_geom_angle
_geom_angle_publ_flag
C5 O121 C7 109.09(12) yes
C5 O3 C8 114.99(12) yes
C11 O4 H9 106.4 no
O121 C5 O3 109.31(12) yes
O121 C5 C9 103.33(12) yes
O3 C5 C9 107.09(12) yes
O121 C5 C12 107.90(12) yes
O3 C5 C12 113.57(13) yes
C9 C5 C12 115.07(13) yes
C7 C6 C9 107.88(14) yes
C7 C6 H61 123.6 no
C9 C6 H61 128.5 no
C6 C7 O121 109.23(14) yes
C6 C7 O2 129.32(15) yes
O121 C7 O2 121.44(15) yes
O3 C8 C11 111.65(13) yes
O3 C8 H81 109.3 no
C11 C8 H81 109.3 no
O3 C8 H82 107.3 no
C11 C8 H82 110.3 no
H81 C8 H82 109.0 no
C5 C9 C6 110.46(14) yes
C5 C9 H91 121.9 no
C6 C9 H91 127.6 no
C11 C10 C12 109.69(14) yes
C11 C10 H101 108.9 no
C12 C10 H101 106.3 no
C11 C10 H102 107.7 no
C12 C10 H102 113.4 no
H101 C10 H102 110.7 no
C10 C11 C8 108.94(14) yes
C10 C11 O4 113.24(14) yes
C8 C11 O4 110.02(14) yes
C10 C11 H111 113.2 no
C8 C11 H111 105.9 no
O4 C11 H111 105.2 no
C10 C12 C5 111.01(13) yes
C10 C12 H121 112.4 no
C5 C12 H121 109.1 no
C10 C12 H122 109.4 no
C5 C12 H122 108.2 no
H121 C12 H122 106.6 no

loop_
_geom_bond_atom_site_label_1
_geom_bond_atom_site_label_2
_geom_bond_distance
_geom_bond_publ_flag
O121 C5 1.4669(18) yes
O121 C7 1.3551(19) yes
O2 C7 1.207(2) yes
O3 C5 1.3982(19) yes
O3 C8 1.4441(19) yes
O4 C11 1.4225(19) yes
O4 H9 0.878 no
C5 C9 1.500(2) yes
C5 C12 1.519(2) yes
C6 C7 1.475(2) yes
C6 C9 1.322(2) yes
C6 H61 0.936 no
C8 C11 1.511(3) yes
C8 H81 0.953 no
C8 H82 0.959 no
C9 H91 0.986 no
C10 C11 1.521(2) yes
C10 C12 1.528(2) yes
C10 H101 0.956 no
C10 H102 0.987 no
C11 H111 1.021 no
C12 H121 0.990 no
C12 H122 0.959 no

loop_
_geom_hbond_atom_site_label_D
_geom_hbond_atom_site_label_H
_geom_hbond_atom_site_label_A
_geom_hbond_site_symmetry_A
_geom_hbond_angle_DHA
_geom_hbond_distance_DH
_geom_hbond_distance_HA
_geom_hbond_distance_DA
_geom_hbond_publ_flag
C6 H61 O4 1_645 154 0.94 2.45 3.315(2) yes
O4 H9 O2 3_556 163 0.88 1.96 2.817(2) yes
